data_4089338
loop_
_publ_author_name
'Pavlik, Sonja'
'Mereiter, Kurt'
'Puchberger, Michael'
'Kirchner, Karl'

_publ_section_title
;
 Reactions of the Cationic Fragments [RuCp(PPh2NHR)2]+and
 [RuTp(PPh2NHR)2]+(R = Ph,n-Pr) with Alkynes:&#x00A0; Formation of
 Four-Membered Azaphosphacarbenes
;
_journal_issue 14
_journal_name_full Organometallics
_journal_page_first 3561
_journal_paper_doi 10.1021/om050247a
_journal_volume 24
_journal_year 2005
_chemical_formula_moiety 'C41 H37 N2 P2 Ru, F6 Sb'
_chemical_formula_sum 'C41 H37 F6 N2 P2 Ru Sb'
_chemical_formula_weight 956.49
_chemical_name_common
;
[RuCp(kappa^2^(P,P)-PPh~2~NHC~6~H~4~PPh~2~)(kappa^1^(N)-NH~2~Ph)]
SbF~6~.solv      (4.solv)
;
_space_group_IT_number 14
_space_group_name_Hall '-P 2yn'
_space_group_name_H-M_alt 'P 1 21/n 1'
_symmetry_cell_setting monoclinic
_symmetry_space_group_name_H-M 'P 1 21/n 1'
_atom_sites_solution_hydrogens geom
_atom_sites_solution_primary direct
_atom_sites_solution_secondary difmap
_audit_creation_method SHELXL-97
_cell_angle_alpha 90.00
_cell_angle_beta 100.654(3)
_cell_angle_gamma 90.00
_cell_formula_units_Z 4
_cell_length_a 11.1420(19)
_cell_length_b 15.037(3)
_cell_length_c 24.940(4)
_cell_measurement_reflns_used 959
_cell_measurement_temperature 173(2)
_cell_measurement_theta_max 24.5
_cell_measurement_theta_min 2.5
_cell_volume 4106.5(13)
_computing_cell_refinement 'Bruker SAINT'
_computing_data_collection 'Bruker SMART'
_computing_data_reduction 'Bruker SAMRT, SADABS, XPREP'
_computing_molecular_graphics 'Bruker SHELXTL'
_computing_publication_material 'Bruker SHELXTL'
_computing_structure_refinement 'SHELXL-97 (Sheldrick, 1997)'
_computing_structure_solution 'SHELXS-97 (Sheldrick, 1997)'
_diffrn_ambient_temperature 173(2)
_diffrn_measured_fraction_theta_full 0.958
_diffrn_measured_fraction_theta_max 0.958
_diffrn_measurement_device_type 'CCD area detector'
_diffrn_measurement_method 'phi and omega scans'
_diffrn_radiation_monochromator graphite
_diffrn_radiation_source 'fine-focus sealed tube'
_diffrn_radiation_type MoK\a
_diffrn_radiation_wavelength 0.71073
_diffrn_reflns_av_R_equivalents 0.0525
_diffrn_reflns_av_sigmaI/netI 0.0513
_diffrn_reflns_limit_h_max 12
_diffrn_reflns_limit_h_min -13
_diffrn_reflns_limit_k_max 17
_diffrn_reflns_limit_k_min -17
_diffrn_reflns_limit_l_max 29
_diffrn_reflns_limit_l_min -29
_diffrn_reflns_number 27305
_diffrn_reflns_theta_full 25.00
_diffrn_reflns_theta_max 25.00
_diffrn_reflns_theta_min 1.59
_diffrn_standards_decay_% 0
_exptl_absorpt_coefficient_mu 1.161
_exptl_absorpt_correction_T_max 1.00
_exptl_absorpt_correction_T_min 0.73
_exptl_absorpt_correction_type multi-scan
_exptl_absorpt_process_details 'program SADABS, V2.10'
_exptl_crystal_colour yellow
_exptl_crystal_density_diffrn 1.547
_exptl_crystal_density_method 'not measured'
_exptl_crystal_description prism
_exptl_crystal_F_000 1904
_exptl_crystal_size_max 0.70
_exptl_crystal_size_mid 0.25
_exptl_crystal_size_min 0.20
_refine_diff_density_max 1.471
_refine_diff_density_min -0.701
_refine_diff_density_rms 0.098
_refine_ls_extinction_method none
_refine_ls_goodness_of_fit_ref 1.046
_refine_ls_hydrogen_treatment mixed
_refine_ls_matrix_type full
_refine_ls_number_parameters 508
_refine_ls_number_reflns 6922
_refine_ls_number_restraints 478
_refine_ls_restrained_S_all 1.023
_refine_ls_R_factor_all 0.0735
_refine_ls_R_factor_gt 0.0468
_refine_ls_shift/su_max 0.001
_refine_ls_shift/su_mean 0.000
_refine_ls_structure_factor_coef Fsqd
_refine_ls_weighting_details 'calc w=1/[\s^2^(Fo^2^)+(0.0305P)^2^+16.1057P] where P=(Fo^2^+2Fc^2^)/3'
_refine_ls_weighting_scheme calc
_refine_ls_wR_factor_gt 0.0970
_refine_ls_wR_factor_ref 0.1076
_reflns_number_gt 5232
_reflns_number_total 6922
_reflns_threshold_expression >2sigma(I)
_cod_data_source_file om050247asi20050402_100602.cif
_cod_data_source_block compd4
_cod_depositor_comments
;
The following automatic conversions were performed:

data item '_symmetry_cell_setting' value 'Monoclinic' was changed to
'monoclinic' in accordance with the
/home/saulius/struct/COD-crude-data/automatic-downloads/DataCite-retrospective/ACS/depositions/lib/dictionaries/cif_core.dic
dictionary named 'cif_core.dic' version 2.4.2 last updated on
2011-04-26.

Automatic conversion script
Id: cif_fix_values 6909 2019-04-08 15:41:33Z antanas 
;
_cod_original_cell_volume 4106.5(12)
_cod_original_sg_symbol_H-M P2(1)/n
_cod_database_code 4089338

loop_
_symmetry_equiv_pos_as_xyz
'x, y, z'
'-x+1/2, y+1/2, -z+1/2'
'-x, -y, -z'
'x-1/2, -y-1/2, z-1/2'

loop_
_atom_site_label
_atom_site_type_symbol
_atom_site_fract_x
_atom_site_fract_y
_atom_site_fract_z
_atom_site_U_iso_or_equiv
_atom_site_adp_type
_atom_site_occupancy
_atom_site_symmetry_multiplicity
_atom_site_calc_flag
_atom_site_refinement_flags
_atom_site_disorder_assembly
_atom_site_disorder_group
Ru Ru 0.54393(4) 0.51981(3) 0.347877(17) 0.02951(12) Uani 1 1 d U . .
P1 P 0.63520(13) 0.63594(10) 0.31319(6) 0.0368(4) Uani 1 1 d U . .
P2 P 0.71195(12) 0.51464(9) 0.41599(5) 0.0281(3) Uani 1 1 d U . .
N1 N 0.7847(4) 0.6506(3) 0.34025(18) 0.0396(10) Uani 1 1 d U . .
H1 H 0.8117 0.7047 0.3486 0.048 Uiso 1 1 calc R . .
N2 N 0.6295(4) 0.4107(3) 0.30688(19) 0.0434(11) Uani 1 1 d U . .
H2A H 0.7112 0.4114 0.3222 0.052 Uiso 1 1 calc R . .
H2B H 0.5987 0.3584 0.3180 0.052 Uiso 1 1 calc R . .
C1 C 0.3528(4) 0.4886(4) 0.3098(3) 0.0437(11) Uani 1 1 d DU . .
H1 H 0.3266 0.4608 0.2731 0.052 Uiso 1 1 calc R . .
C2 C 0.3618(4) 0.5799(4) 0.3199(3) 0.0442(12) Uani 1 1 d DU . .
H2 H 0.3415 0.6284 0.2923 0.053 Uiso 1 1 calc R . .
C3 C 0.3963(4) 0.5912(4) 0.3770(3) 0.0402(11) Uani 1 1 d DU . .
H3A H 0.4046 0.6494 0.3968 0.048 Uiso 1 1 calc R . .
C4 C 0.4083(4) 0.5055(4) 0.4018(2) 0.0388(11) Uani 1 1 d DU . .
H4 H 0.4274 0.4935 0.4419 0.047 Uiso 1 1 calc R . .
C5 C 0.3816(4) 0.4408(4) 0.3605(3) 0.0419(11) Uani 1 1 d DU . .
H5 H 0.3777 0.3749 0.3657 0.050 Uiso 1 1 calc R . .
C6 C 0.6247(5) 0.6408(3) 0.2393(2) 0.0393(12) Uani 1 1 d DU . .
C7 C 0.7151(5) 0.6798(3) 0.2155(2) 0.0462(15) Uani 1 1 d DU . .
H7 H 0.7865 0.7031 0.2378 0.055 Uiso 1 1 calc R . .
C8 C 0.7010(6) 0.6847(3) 0.1592(3) 0.0536(16) Uani 1 1 d DU . .
H8 H 0.7630 0.7114 0.1430 0.064 Uiso 1 1 calc R . .
C9 C 0.5994(6) 0.6516(4) 0.1270(3) 0.0559(16) Uani 1 1 d DU . .
H9 H 0.5908 0.6554 0.0885 0.067 Uiso 1 1 calc R . .
C10 C 0.5080(6) 0.6124(4) 0.1496(3) 0.0537(16) Uani 1 1 d DU . .
H10 H 0.4370 0.5893 0.1269 0.064 Uiso 1 1 calc R . .
C11 C 0.5217(5) 0.6074(3) 0.2058(2) 0.0463(14) Uani 1 1 d DU . .
H11 H 0.4594 0.5805 0.2216 0.056 Uiso 1 1 calc R . .
C12 C 0.5719(5) 0.7427(4) 0.3283(3) 0.0504(14) Uani 1 1 d DU . .
C13 C 0.4813(6) 0.7841(4) 0.2919(3) 0.0685(19) Uani 1 1 d DU . .
H13 H 0.4606 0.7622 0.2557 0.082 Uiso 1 1 calc R . .
C14 C 0.4199(7) 0.8569(5) 0.3070(4) 0.088(2) Uani 1 1 d DU . .
H14 H 0.3575 0.8848 0.2814 0.106 Uiso 1 1 calc R . .
C15 C 0.4502(8) 0.8891(5) 0.3601(4) 0.090(2) Uani 1 1 d DU . .
H15 H 0.4084 0.9392 0.3709 0.108 Uiso 1 1 calc R . .
C16 C 0.5385(7) 0.8494(4) 0.3961(4) 0.076(2) Uani 1 1 d DU . .
H16 H 0.5588 0.8716 0.4323 0.091 Uiso 1 1 calc R . .
C17 C 0.6004(6) 0.7761(4) 0.3809(3) 0.0588(16) Uani 1 1 d DU . .
H17 H 0.6626 0.7486 0.4068 0.071 Uiso 1 1 calc R . .
C18 C 0.8665(4) 0.5796(4) 0.34970(19) 0.0385(12) Uani 1 1 d DU . .
C19 C 0.9674(5) 0.5760(5) 0.3237(2) 0.0492(14) Uani 1 1 d DU . .
H19 H 0.9816 0.6229 0.3001 0.059 Uiso 1 1 calc R . .
C20 C 1.0469(5) 0.5045(5) 0.3323(2) 0.0598(17) Uani 1 1 d DU . .
H20 H 1.1151 0.5028 0.3144 0.072 Uiso 1 1 calc R . .
C21 C 1.0289(5) 0.4362(5) 0.3660(2) 0.0591(17) Uani 1 1 d DU . .
H21 H 1.0842 0.3875 0.3715 0.071 Uiso 1 1 calc R . .
C22 C 0.9280(5) 0.4380(4) 0.3927(2) 0.0432(13) Uani 1 1 d DU . .
H22 H 0.9153 0.3905 0.4162 0.052 Uiso 1 1 calc R . .
C23 C 0.8472(4) 0.5090(4) 0.38476(18) 0.0338(11) Uani 1 1 d DU . .
C24 C 0.7263(4) 0.4184(4) 0.4620(2) 0.0311(10) Uani 1 1 d DU . .
C25 C 0.8057(4) 0.4180(4) 0.5123(2) 0.0360(12) Uani 1 1 d DU . .
H25 H 0.8521 0.4696 0.5243 0.043 Uiso 1 1 calc R . .
C26 C 0.8171(5) 0.3424(4) 0.5447(2) 0.0435(13) Uani 1 1 d DU . .
H26 H 0.8714 0.3427 0.5789 0.052 Uiso 1 1 calc R . .
C27 C 0.7521(5) 0.2687(4) 0.5282(2) 0.0460(14) Uani 1 1 d DU . .
H27 H 0.7608 0.2174 0.5508 0.055 Uiso 1 1 calc R . .
C28 C 0.6729(5) 0.2671(4) 0.4787(2) 0.0485(15) Uani 1 1 d DU . .
H28 H 0.6272 0.2149 0.4673 0.058 Uiso 1 1 calc R . .
C29 C 0.6603(5) 0.3416(4) 0.4459(2) 0.0419(13) Uani 1 1 d DU . .
H29 H 0.6056 0.3404 0.4118 0.050 Uiso 1 1 calc R . .
C30 C 0.7435(5) 0.6059(3) 0.46401(18) 0.0317(11) Uani 1 1 d DU . .
C31 C 0.8578(5) 0.6475(4) 0.4753(2) 0.0430(13) Uani 1 1 d DU . .
H31 H 0.9222 0.6271 0.4582 0.052 Uiso 1 1 calc R . .
C32 C 0.8769(6) 0.7185(4) 0.5115(2) 0.0559(16) Uani 1 1 d DU . .
H32 H 0.9546 0.7464 0.5190 0.067 Uiso 1 1 calc R . .
C33 C 0.7850(6) 0.7489(4) 0.5367(2) 0.0564(16) Uani 1 1 d DU . .
H33 H 0.7994 0.7976 0.5613 0.068 Uiso 1 1 calc R . .
C34 C 0.6728(6) 0.7089(4) 0.5260(2) 0.0465(14) Uani 1 1 d DU . .
H34 H 0.6093 0.7300 0.5434 0.056 Uiso 1 1 calc R . .
C35 C 0.6508(5) 0.6377(3) 0.48993(19) 0.0370(12) Uani 1 1 d DU . .
H35 H 0.5725 0.6105 0.4829 0.044 Uiso 1 1 calc R . .
C36 C 0.6237(6) 0.4020(3) 0.2494(3) 0.0464(13) Uani 1 1 d DU . .
C37 C 0.7197(7) 0.4324(4) 0.2262(3) 0.0588(16) Uani 1 1 d DU . .
H37 H 0.7892 0.4585 0.2483 0.071 Uiso 1 1 calc R . .
C38 C 0.7136(9) 0.4243(4) 0.1705(3) 0.079(2) Uani 1 1 d DU . .
H38 H 0.7794 0.4451 0.1545 0.095 Uiso 1 1 calc R . .
C39 C 0.6135(10) 0.3867(5) 0.1381(3) 0.089(2) Uani 1 1 d DU . .
H39 H 0.6105 0.3816 0.0999 0.107 Uiso 1 1 calc R . .
C40 C 0.5177(9) 0.3563(4) 0.1605(3) 0.080(2) Uani 1 1 d DU . .
H40 H 0.4485 0.3302 0.1380 0.096 Uiso 1 1 calc R . .
C41 C 0.5229(7) 0.3642(4) 0.2173(3) 0.0590(16) Uani 1 1 d DU . .
H41 H 0.4571 0.3434 0.2333 0.071 Uiso 1 1 calc R . .
Sb Sb 0.39074(4) 0.15457(3) 0.323680(16) 0.03979(13) Uani 1 1 d U . .
F1 F 0.5033(3) 0.2489(2) 0.33632(17) 0.0634(10) Uani 1 1 d U . .
F2 F 0.2781(3) 0.0622(2) 0.31089(17) 0.0602(10) Uani 1 1 d U . .
F3 F 0.3559(4) 0.1883(3) 0.24976(15) 0.0678(11) Uani 1 1 d U . .
F4 F 0.4267(5) 0.1266(3) 0.39735(16) 0.0787(12) Uani 1 1 d U . .
F5 F 0.5133(3) 0.0815(3) 0.30905(18) 0.0676(11) Uani 1 1 d U . .
F6 F 0.2687(4) 0.2322(3) 0.33594(19) 0.0709(11) Uani 1 1 d U . .
C1S C 0.5909(15) 0.5119(9) -0.0053(5) 0.205(7) Uani 1.30(3) 1 d PU A 2
C2S C 0.747(4) 0.510(3) 0.0293(16) 0.188(11) Uani 0.45(3) 1 d PU A 2
C3S C 0.8288(17) 0.5121(7) -0.0185(5) 0.220(8) Uani 1.26(3) 1 d PU A 2

loop_
_atom_site_aniso_label
_atom_site_aniso_U_11
_atom_site_aniso_U_22
_atom_site_aniso_U_33
_atom_site_aniso_U_23
_atom_site_aniso_U_13
_atom_site_aniso_U_12
Ru 0.0228(2) 0.0368(3) 0.0292(2) 0.0056(2) 0.00550(17) 0.00278(19)
P1 0.0304(8) 0.0445(9) 0.0357(8) 0.0112(7) 0.0069(6) -0.0002(6)
P2 0.0275(7) 0.0325(8) 0.0249(7) -0.0009(6) 0.0061(5) 0.0022(6)
N1 0.035(2) 0.044(3) 0.039(2) 0.005(2) 0.0050(19) -0.0083(18)
N2 0.033(2) 0.055(3) 0.040(2) -0.007(2) 0.0031(19) 0.006(2)
C1 0.024(2) 0.055(3) 0.051(3) 0.002(2) 0.004(2) -0.002(2)
C2 0.026(2) 0.050(3) 0.058(3) 0.018(2) 0.010(2) 0.010(2)
C3 0.030(3) 0.037(2) 0.056(3) 0.005(2) 0.016(2) 0.009(2)
C4 0.029(3) 0.043(3) 0.048(2) 0.009(2) 0.016(2) 0.002(2)
C5 0.029(3) 0.038(2) 0.060(3) 0.005(2) 0.012(2) -0.002(2)
C6 0.033(3) 0.052(4) 0.033(2) 0.016(2) 0.0070(19) 0.004(2)
C7 0.038(3) 0.058(4) 0.043(3) 0.014(3) 0.006(2) -0.006(3)
C8 0.054(4) 0.065(4) 0.043(3) 0.023(3) 0.012(3) -0.004(3)
C9 0.056(4) 0.077(5) 0.034(3) 0.024(3) 0.005(2) 0.008(3)
C10 0.041(3) 0.079(5) 0.038(3) 0.011(3) -0.001(3) 0.004(3)
C11 0.032(3) 0.066(4) 0.041(3) 0.018(3) 0.007(2) 0.000(3)
C12 0.054(4) 0.045(3) 0.059(3) 0.015(2) 0.026(3) 0.005(3)
C13 0.070(5) 0.057(4) 0.079(4) 0.018(3) 0.014(3) 0.018(3)
C14 0.099(6) 0.063(5) 0.101(5) 0.028(4) 0.014(5) 0.033(4)
C15 0.122(7) 0.050(5) 0.104(5) 0.017(4) 0.038(5) 0.031(4)
C16 0.122(6) 0.037(4) 0.076(4) 0.018(3) 0.038(4) 0.016(4)
C17 0.085(5) 0.036(3) 0.062(3) 0.013(3) 0.030(3) 0.008(3)
C18 0.028(3) 0.060(3) 0.027(3) -0.004(2) 0.003(2) -0.007(2)
C19 0.031(3) 0.085(4) 0.032(3) 0.001(3) 0.010(2) -0.008(3)
C20 0.031(3) 0.108(5) 0.042(4) -0.009(3) 0.010(3) 0.002(3)
C21 0.034(3) 0.087(5) 0.056(4) -0.009(3) 0.008(3) 0.019(3)
C22 0.030(3) 0.065(4) 0.033(3) -0.008(3) 0.002(2) 0.009(2)
C23 0.024(2) 0.054(3) 0.023(3) -0.004(2) 0.0023(19) 0.000(2)
C24 0.032(3) 0.031(2) 0.030(2) 0.0011(19) 0.0063(19) 0.007(2)
C25 0.032(3) 0.042(3) 0.033(3) 0.001(2) 0.003(2) -0.003(2)
C26 0.040(3) 0.054(3) 0.034(3) 0.009(2) 0.000(2) 0.002(3)
C27 0.046(4) 0.039(3) 0.052(3) 0.016(3) 0.004(3) 0.006(2)
C28 0.054(4) 0.031(3) 0.055(4) -0.001(3) -0.002(3) -0.002(3)
C29 0.042(3) 0.039(3) 0.040(3) -0.002(2) -0.006(2) 0.000(2)
C30 0.039(3) 0.030(3) 0.026(3) 0.0008(19) 0.006(2) 0.000(2)
C31 0.040(3) 0.051(4) 0.037(3) -0.007(2) 0.004(3) -0.005(3)
C32 0.059(4) 0.060(4) 0.047(4) -0.014(3) 0.006(3) -0.018(3)
C33 0.072(4) 0.044(4) 0.053(4) -0.012(3) 0.012(3) -0.009(3)
C34 0.063(3) 0.035(3) 0.044(3) -0.010(2) 0.016(3) 0.000(3)
C35 0.048(3) 0.029(3) 0.036(3) 0.002(2) 0.015(2) -0.002(2)
C36 0.059(4) 0.036(3) 0.045(3) 0.000(2) 0.013(2) 0.010(3)
C37 0.073(4) 0.051(4) 0.059(3) 0.000(3) 0.029(3) 0.008(3)
C38 0.109(5) 0.073(5) 0.064(4) 0.001(4) 0.042(4) 0.022(4)
C39 0.124(6) 0.096(6) 0.049(4) -0.002(4) 0.020(3) 0.035(5)
C40 0.108(5) 0.069(5) 0.057(3) -0.010(4) -0.004(4) 0.013(4)
C41 0.078(4) 0.045(4) 0.051(3) -0.007(3) 0.001(3) 0.000(3)
Sb 0.0416(2) 0.0360(2) 0.0415(2) -0.01523(18) 0.00689(18) -0.00479(18)
F1 0.055(2) 0.046(2) 0.085(3) -0.0161(19) 0.000(2) -0.0130(17)
F2 0.053(2) 0.045(2) 0.080(3) -0.0068(19) 0.0076(19) -0.0122(16)
F3 0.080(3) 0.069(3) 0.051(2) 0.0004(18) 0.0045(18) -0.016(2)
F4 0.113(4) 0.073(3) 0.046(2) -0.0031(19) 0.003(2) -0.003(2)
F5 0.057(2) 0.054(2) 0.096(3) -0.020(2) 0.024(2) 0.0040(18)
F6 0.065(2) 0.049(2) 0.103(3) -0.016(2) 0.026(2) 0.0055(18)
C1S 0.320(15) 0.170(13) 0.106(9) -0.027(8) -0.006(11) -0.020(14)
C2S 0.236(18) 0.19(3) 0.17(2) 0.04(2) 0.115(13) 0.06(2)
C3S 0.437(18) 0.106(9) 0.172(12) 0.047(8) 0.200(13) 0.062(11)

loop_
_atom_type_symbol
_atom_type_description
_atom_type_scat_dispersion_real
_atom_type_scat_dispersion_imag
_atom_type_scat_source
C C 0.0033 0.0016 'International Tables Vol C Tables 4.2.6.8 and 6.1.1.4'
H H 0.0000 0.0000 'International Tables Vol C Tables 4.2.6.8 and 6.1.1.4'
N N 0.0061 0.0033 'International Tables Vol C Tables 4.2.6.8 and 6.1.1.4'
F F 0.0171 0.0103 'International Tables Vol C Tables 4.2.6.8 and 6.1.1.4'
P P 0.1023 0.0942 'International Tables Vol C Tables 4.2.6.8 and 6.1.1.4'
Ru Ru -1.2594 0.8363 'International Tables Vol C Tables 4.2.6.8 and 6.1.1.4'
Sb Sb -0.5866 1.5461 'International Tables Vol C Tables 4.2.6.8 and 6.1.1.4'

loop_
_geom_angle_atom_site_label_1
_geom_angle_atom_site_label_2
_geom_angle_atom_site_label_3
_geom_angle
C3 Ru C4 37.7(2)
C3 Ru C2 37.4(2)
C4 Ru C2 62.7(2)
C3 Ru C1 61.7(2)
C4 Ru C1 61.9(2)
C2 Ru C1 36.7(2)
C3 Ru C5 62.5(2)
C4 Ru C5 36.9(2)
C2 Ru C5 62.8(2)
C1 Ru C5 37.7(2)
C3 Ru N2 156.6(2)
C4 Ru N2 127.1(2)
C2 Ru N2 126.8(2)
C1 Ru N2 96.1(2)
C5 Ru N2 95.7(2)
C3 Ru P1 99.53(15)
C4 Ru P1 135.31(16)
C2 Ru P1 90.86(15)
C1 Ru P1 117.52(17)
C5 Ru P1 153.36(16)
N2 Ru P1 97.54(14)
C3 Ru P2 109.35(17)
C4 Ru P2 95.90(15)
C2 Ru P2 145.65(18)
C1 Ru P2 154.41(16)
C5 Ru P2 116.75(16)
N2 Ru P2 87.43(13)
P1 Ru P2 86.92(5)
N1 P1 C12 101.1(3)
N1 P1 C6 105.8(2)
C12 P1 C6 102.6(3)
N1 P1 Ru 115.16(18)
C12 P1 Ru 112.43(16)
C6 P1 Ru 117.72(19)
C30 P2 C23 104.1(2)
C30 P2 C24 101.6(2)
C23 P2 C24 104.3(2)
C30 P2 Ru 119.83(16)
C23 P2 Ru 108.21(15)
C24 P2 Ru 117.14(17)
C18 N1 P1 122.2(4)
C18 N1 H1 118.9
P1 N1 H1 118.9
C36 N2 Ru 125.5(3)
C36 N2 H2A 105.9
Ru N2 H2A 105.9
C36 N2 H2B 105.9
Ru N2 H2B 105.9
H2A N2 H2B 106.3
C2 C1 C5 109.6(6)
C2 C1 Ru 71.5(3)
C5 C1 Ru 71.9(3)
C2 C1 H1 125.2
C5 C1 H1 125.2
Ru C1 H1 125.2
C1 C2 C3 107.3(5)
C1 C2 Ru 71.7(2)
C3 C2 Ru 70.7(2)
C1 C2 H2 126.3
C3 C2 H2 126.3
Ru C2 H2 126.3
C2 C3 C4 108.3(5)
C2 C3 Ru 71.9(3)
C4 C3 Ru 71.7(2)
C2 C3 H3A 125.8
C4 C3 H3A 125.8
Ru C3 H3A 125.8
C5 C4 C3 108.6(5)
C5 C4 Ru 72.5(3)
C3 C4 Ru 70.6(2)
C5 C4 H4 125.6
C3 C4 H4 125.6
Ru C4 H4 125.6
C4 C5 C1 106.2(5)
C4 C5 Ru 70.6(2)
C1 C5 Ru 70.4(2)
C4 C5 H5 126.8
C1 C5 H5 126.8
Ru C5 H5 126.8
C11 C6 C7 118.7(5)
C11 C6 P1 119.1(4)
C7 C6 P1 122.1(5)
C8 C7 C6 120.1(6)
C8 C7 H7 120.0
C6 C7 H7 120.0
C9 C8 C7 120.3(6)
C9 C8 H8 119.8
C7 C8 H8 119.8
C8 C9 C10 120.9(6)
C8 C9 H9 119.6
C10 C9 H9 119.6
C9 C10 C11 119.0(6)
C9 C10 H10 120.5
C11 C10 H10 120.5
C6 C11 C10 121.1(6)
C6 C11 H11 119.5
C10 C11 H11 119.5
C13 C12 C17 118.2(7)
C13 C12 P1 121.9(6)
C17 C12 P1 119.1(5)
C12 C13 C14 121.3(8)
C12 C13 H13 119.4
C14 C13 H13 119.4
C13 C14 C15 119.4(8)
C13 C14 H14 120.3
C15 C14 H14 120.3
C16 C15 C14 120.0(8)
C16 C15 H15 120.0
C14 C15 H15 120.0
C15 C16 C17 120.6(8)
C15 C16 H16 119.7
C17 C16 H16 119.7
C12 C17 C16 120.5(7)
C12 C17 H17 119.7
C16 C17 H17 119.7
N1 C18 C19 120.5(6)
N1 C18 C23 120.6(5)
C19 C18 C23 118.9(6)
C20 C19 C18 120.2(6)
C20 C19 H19 119.9
C18 C19 H19 119.9
C21 C20 C19 121.2(6)
C21 C20 H20 119.4
C19 C20 H20 119.4
C20 C21 C22 119.8(6)
C20 C21 H21 120.1
C22 C21 H21 120.1
C23 C22 C21 120.1(6)
C23 C22 H22 120.0
C21 C22 H22 120.0
C22 C23 C18 119.8(5)
C22 C23 P2 122.8(4)
C18 C23 P2 117.4(4)
C29 C24 C25 118.1(5)
C29 C24 P2 119.7(4)
C25 C24 P2 122.2(4)
C26 C25 C24 120.1(5)
C26 C25 H25 119.9
C24 C25 H25 119.9
C27 C26 C25 120.7(6)
C27 C26 H26 119.6
C25 C26 H26 119.6
C26 C27 C28 120.4(6)
C26 C27 H27 119.8
C28 C27 H27 119.8
C27 C28 C29 119.7(6)
C27 C28 H28 120.2
C29 C28 H28 120.2
C28 C29 C24 120.9(6)
C28 C29 H29 119.5
C24 C29 H29 119.5
C31 C30 C35 118.5(5)
C31 C30 P2 121.9(4)
C35 C30 P2 119.6(4)
C32 C31 C30 119.9(6)
C32 C31 H31 120.1
C30 C31 H31 120.1
C33 C32 C31 121.1(6)
C33 C32 H32 119.5
C31 C32 H32 119.5
C34 C33 C32 119.7(6)
C34 C33 H33 120.2
C32 C33 H33 120.2
C33 C34 C35 120.7(6)
C33 C34 H34 119.7
C35 C34 H34 119.7
C34 C35 C30 120.3(6)
C34 C35 H35 119.9
C30 C35 H35 119.9
C41 C36 C37 120.3(6)
C41 C36 N2 120.1(6)
C37 C36 N2 119.6(6)
C38 C37 C36 119.5(8)
C38 C37 H37 120.2
C36 C37 H37 120.2
C39 C38 C37 120.7(8)
C39 C38 H38 119.6
C37 C38 H38 119.6
C40 C39 C38 120.4(8)
C40 C39 H39 119.8
C38 C39 H39 119.8
C39 C40 C41 119.4(9)
C39 C40 H40 120.3
C41 C40 H40 120.3
C36 C41 C40 119.7(8)
C36 C41 H41 120.1
C40 C41 H41 120.1
F5 Sb F4 91.6(2)
F5 Sb F6 177.2(2)
F4 Sb F6 90.6(2)
F5 Sb F2 91.25(17)
F4 Sb F2 90.91(19)
F6 Sb F2 90.36(17)
F5 Sb F1 89.30(17)
F4 Sb F1 89.42(19)
F6 Sb F1 89.08(18)
F2 Sb F1 179.36(18)
F5 Sb F3 89.6(2)
F4 Sb F3 177.47(19)
F6 Sb F3 88.2(2)
F2 Sb F3 91.30(17)
F1 Sb F3 88.36(18)
C3S C2S C1S 106(3)

loop_
_geom_bond_atom_site_label_1
_geom_bond_atom_site_label_2
_geom_bond_distance
Ru C3 2.197(5)
Ru C4 2.210(4)
Ru C2 2.213(5)
Ru C1 2.216(5)
Ru C5 2.235(5)
Ru N2 2.238(5)
Ru P1 2.2708(15)
Ru P2 2.2849(15)
P1 N1 1.692(5)
P1 C12 1.821(7)
P1 C6 1.825(6)
P2 C30 1.813(5)
P2 C23 1.822(5)
P2 C24 1.835(5)
N1 C18 1.395(7)
N1 H1 0.8800
N2 C36 1.429(7)
N2 H2A 0.9200
N2 H2B 0.9200
C1 C2 1.396(9)
C1 C5 1.440(8)
C1 H1 1.0000
C2 C3 1.415(9)
C2 H2 1.0000
C3 C4 1.424(8)
C3 H3A 1.0000
C4 C5 1.407(8)
C4 H4 1.0000
C5 H5 1.0000
C6 C11 1.383(8)
C6 C7 1.390(8)
C7 C8 1.387(8)
C7 H7 0.9500
C8 C9 1.355(9)
C8 H8 0.9500
C9 C10 1.383(9)
C9 H9 0.9500
C10 C11 1.384(8)
C10 H10 0.9500
C11 H11 0.9500
C12 C13 1.376(9)
C12 C17 1.386(9)
C13 C14 1.379(11)
C13 H13 0.9500
C14 C15 1.391(13)
C14 H14 0.9500
C15 C16 1.343(12)
C15 H15 0.9500
C16 C17 1.390(10)
C16 H16 0.9500
C17 H17 0.9500
C18 C19 1.399(8)
C18 C23 1.417(8)
C19 C20 1.385(10)
C19 H19 0.9500
C20 C21 1.365(10)
C20 H20 0.9500
C21 C22 1.408(8)
C21 H21 0.9500
C22 C23 1.387(8)
C22 H22 0.9500
C24 C29 1.387(8)
C24 C25 1.395(7)
C25 C26 1.386(8)
C25 H25 0.9500
C26 C27 1.346(9)
C26 H26 0.9500
C27 C28 1.377(9)
C27 H27 0.9500
C28 C29 1.380(8)
C28 H28 0.9500
C29 H29 0.9500
C30 C31 1.400(8)
C30 C35 1.400(7)
C31 C32 1.389(8)
C31 H31 0.9500
C32 C33 1.374(9)
C32 H32 0.9500
C33 C34 1.369(9)
C33 H33 0.9500
C34 C35 1.391(8)
C34 H34 0.9500
C35 H35 0.9500
C36 C41 1.375(9)
C36 C37 1.384(9)
C37 C38 1.384(10)
C37 H37 0.9500
C38 C39 1.373(13)
C38 H38 0.9500
C39 C40 1.371(12)
C39 H39 0.9500
C40 C41 1.413(10)
C40 H40 0.9500
C41 H41 0.9500
Sb F5 1.841(4)
Sb F4 1.855(4)
Sb F6 1.859(4)
Sb F2 1.860(4)
Sb F1 1.881(4)
Sb F3 1.882(4)
C1S C2S 1.79(5)
C2S C3S 1.63(3)

loop_
_geom_hbond_atom_site_label_D
_geom_hbond_atom_site_label_H
_geom_hbond_atom_site_label_A
_geom_hbond_distance_DH
_geom_hbond_distance_HA
_geom_hbond_distance_DA
_geom_hbond_angle_DHA
N2 H2B F1 0.92 2.06 2.969(7) 170.8

loop_
_geom_torsion_atom_site_label_1
_geom_torsion_atom_site_label_2
_geom_torsion_atom_site_label_3
_geom_torsion_atom_site_label_4
_geom_torsion
C3 Ru P1 N1 122.2(3)
C4 Ru P1 N1 108.4(3)
C2 Ru P1 N1 158.8(3)
C1 Ru P1 N1 -174.8(3)
C5 Ru P1 N1 167.0(4)
N2 Ru P1 N1 -73.9(2)
P2 Ru P1 N1 13.1(2)
C3 Ru P1 C12 7.1(3)
C4 Ru P1 C12 -6.7(3)
C2 Ru P1 C12 43.7(3)
C1 Ru P1 C12 70.1(3)
C5 Ru P1 C12 51.9(4)
N2 Ru P1 C12 171.0(3)
P2 Ru P1 C12 -102.0(2)
C3 Ru P1 C6 -111.9(2)
C4 Ru P1 C6 -125.7(3)
C2 Ru P1 C6 -75.3(2)
C1 Ru P1 C6 -48.9(3)
C5 Ru P1 C6 -67.1(4)
N2 Ru P1 C6 52.0(2)
P2 Ru P1 C6 139.03(18)
C3 Ru P2 C30 -32.8(2)
C4 Ru P2 C30 -69.1(2)
C2 Ru P2 C30 -20.8(3)
C1 Ru P2 C30 -97.4(4)
C5 Ru P2 C30 -101.0(2)
N2 Ru P2 C30 163.9(2)
P1 Ru P2 C30 66.20(19)
C3 Ru P2 C23 -151.8(2)
C4 Ru P2 C23 172.0(2)
C2 Ru P2 C23 -139.8(3)
C1 Ru P2 C23 143.7(4)
C5 Ru P2 C23 140.0(3)
N2 Ru P2 C23 45.0(2)
P1 Ru P2 C23 -52.7(2)
C3 Ru P2 C24 90.8(2)
C4 Ru P2 C24 54.6(2)
C2 Ru P2 C24 102.8(3)
C1 Ru P2 C24 26.2(4)
C5 Ru P2 C24 22.6(2)
N2 Ru P2 C24 -72.5(2)
P1 Ru P2 C24 -170.17(16)
C12 P1 N1 C18 165.1(4)
C6 P1 N1 C18 -88.2(4)
Ru P1 N1 C18 43.6(5)
C3 Ru N2 C36 80.3(7)
C4 Ru N2 C36 121.7(5)
C2 Ru N2 C36 40.5(6)
C1 Ru N2 C36 62.6(5)
C5 Ru N2 C36 100.6(5)
P1 Ru N2 C36 -56.3(5)
P2 Ru N2 C36 -142.8(5)
C3 Ru C1 C2 38.1(3)
C4 Ru C1 C2 81.1(4)
C5 Ru C1 C2 118.8(5)
N2 Ru C1 C2 -149.7(3)
P1 Ru C1 C2 -48.0(4)
P2 Ru C1 C2 113.5(4)
C3 Ru C1 C5 -80.7(4)
C4 Ru C1 C5 -37.7(3)
C2 Ru C1 C5 -118.8(5)
N2 Ru C1 C5 91.4(3)
P1 Ru C1 C5 -166.8(3)
P2 Ru C1 C5 -5.3(6)
C5 C1 C2 C3 0.00(2)
Ru C1 C2 C3 -62.12(16)
C5 C1 C2 Ru 62.12(16)
C3 Ru C2 C1 -116.5(5)
C4 Ru C2 C1 -78.8(4)
C5 Ru C2 C1 -37.1(3)
N2 Ru C2 C1 38.7(4)
P1 Ru C2 C1 138.8(3)
P2 Ru C2 C1 -135.4(3)
C4 Ru C2 C3 37.8(3)
C1 Ru C2 C3 116.5(5)
C5 Ru C2 C3 79.5(3)
N2 Ru C2 C3 155.3(3)
P1 Ru C2 C3 -104.6(3)
P2 Ru C2 C3 -18.9(5)
C1 C2 C3 C4 0.00(2)
Ru C2 C3 C4 -62.82(17)
C1 C2 C3 Ru 62.82(16)
C4 Ru C3 C2 -117.2(5)
C1 Ru C3 C2 -37.4(3)
C5 Ru C3 C2 -80.4(4)
N2 Ru C3 C2 -57.4(6)
P1 Ru C3 C2 78.8(3)
P2 Ru C3 C2 168.9(3)
C2 Ru C3 C4 117.2(5)
C1 Ru C3 C4 79.7(4)
C5 Ru C3 C4 36.8(3)
N2 Ru C3 C4 59.7(6)
P1 Ru C3 C4 -164.0(3)
P2 Ru C3 C4 -74.0(3)
C2 C3 C4 C5 0.00(4)
Ru C3 C4 C5 -62.98(16)
C2 C3 C4 Ru 62.99(16)
C3 Ru C4 C5 117.7(5)
C2 Ru C4 C5 80.3(4)
C1 Ru C4 C5 38.6(3)
N2 Ru C4 C5 -36.8(4)
P1 Ru C4 C5 140.4(3)
P2 Ru C4 C5 -128.0(3)
C2 Ru C4 C3 -37.5(3)
C1 Ru C4 C3 -79.2(4)
C5 Ru C4 C3 -117.7(5)
N2 Ru C4 C3 -154.5(3)
P1 Ru C4 C3 22.7(4)
P2 Ru C4 C3 114.3(3)
C3 C4 C5 C1 0.00(5)
Ru C4 C5 C1 -61.78(16)
C3 C4 C5 Ru 61.78(16)
C2 C1 C5 C4 0.00(4)
Ru C1 C5 C4 61.90(17)
C2 C1 C5 Ru -61.90(17)
C3 Ru C5 C4 -37.6(3)
C2 Ru C5 C4 -80.0(4)
C1 Ru C5 C4 -116.1(5)
N2 Ru C5 C4 151.3(3)
P1 Ru C5 C4 -89.2(5)
P2 Ru C5 C4 61.3(3)
C3 Ru C5 C1 78.4(4)
C4 Ru C5 C1 116.1(5)
C2 Ru C5 C1 36.1(3)
N2 Ru C5 C1 -92.6(3)
P1 Ru C5 C1 26.9(6)
P2 Ru C5 C1 177.4(3)
N1 P1 C6 C11 162.4(3)
C12 P1 C6 C11 -92.0(3)
Ru P1 C6 C11 32.1(3)
N1 P1 C6 C7 -19.9(3)
C12 P1 C6 C7 85.7(3)
Ru P1 C6 C7 -150.2(2)
C11 C6 C7 C8 0.00(3)
P1 C6 C7 C8 -177.7(3)
C6 C7 C8 C9 0.00(3)
C7 C8 C9 C10 -0.01(7)
C8 C9 C10 C11 0.00(9)
C7 C6 C11 C10 -0.01(7)
P1 C6 C11 C10 177.8(3)
C9 C10 C11 C6 0.00(9)
N1 P1 C12 C13 141.4(3)
C6 P1 C12 C13 32.2(3)
Ru P1 C12 C13 -95.3(3)
N1 P1 C12 C17 -49.7(3)
C6 P1 C12 C17 -158.9(3)
Ru P1 C12 C17 73.6(3)
C17 C12 C13 C14 0.00(3)
P1 C12 C13 C14 169.0(3)
C12 C13 C14 C15 0.00(3)
C13 C14 C15 C16 0.01(7)
C14 C15 C16 C17 -0.01(9)
C13 C12 C17 C16 0.00(7)
P1 C12 C17 C16 -169.3(3)
C15 C16 C17 C12 0.00(9)
P1 N1 C18 C19 119.3(3)
P1 N1 C18 C23 -59.2(5)
N1 C18 C19 C20 -178.6(4)
C23 C18 C19 C20 0.01(3)
C18 C19 C20 C21 0.01(3)
C19 C20 C21 C22 -0.01(7)
C20 C21 C22 C23 0.00(9)
C21 C22 C23 C18 0.01(9)
C21 C22 C23 P2 178.0(3)
N1 C18 C23 C22 178.5(4)
C19 C18 C23 C22 -0.01(6)
N1 C18 C23 P2 0.5(4)
C19 C18 C23 P2 -178.1(3)
C30 P2 C23 C22 112.7(3)
C24 P2 C23 C22 6.6(3)
Ru P2 C23 C22 -118.8(2)
C30 P2 C23 C18 -69.3(3)
C24 P2 C23 C18 -175.4(2)
Ru P2 C23 C18 59.2(2)
C30 P2 C24 C29 151.7(3)
C23 P2 C24 C29 -100.4(2)
Ru P2 C24 C29 19.2(2)
C30 P2 C24 C25 -31.0(3)
C23 P2 C24 C25 77.0(3)
Ru P2 C24 C25 -163.47(18)
C29 C24 C25 C26 0.01(3)
P2 C24 C25 C26 -177.4(3)
C24 C25 C26 C27 0.00(3)
C25 C26 C27 C28 0.00(7)
C26 C27 C28 C29 0.00(9)
C27 C28 C29 C24 0.01(9)
C25 C24 C29 C28 -0.01(6)
P2 C24 C29 C28 177.5(3)
C23 P2 C30 C31 -7.8(3)
C24 P2 C30 C31 100.3(3)
Ru P2 C30 C31 -128.8(2)
C23 P2 C30 C35 170.8(3)
C24 P2 C30 C35 -81.1(3)
Ru P2 C30 C35 49.8(3)
C35 C30 C31 C32 0.00(3)
P2 C30 C31 C32 178.6(3)
C30 C31 C32 C33 0.00(3)
C31 C32 C33 C34 0.00(7)
C32 C33 C34 C35 0.00(9)
C33 C34 C35 C30 0.00(9)
C31 C30 C35 C34 0.00(6)
P2 C30 C35 C34 -178.6(3)
Ru N2 C36 C41 -82.4(5)
Ru N2 C36 C37 97.3(4)
C41 C36 C37 C38 0.00(3)
N2 C36 C37 C38 -179.7(4)
C36 C37 C38 C39 0.00(3)
C37 C38 C39 C40 -0.01(7)
C38 C39 C40 C41 0.02(9)
C37 C36 C41 C40 0.01(6)
N2 C36 C41 C40 179.7(4)
C39 C40 C41 C36 -0.02(9)
